data_7048020
loop_
_publ_author_name
'Jo, Donghui'
'Choi, Wanuk'
'Shin, Jiho'
'Hong, Suk Bong'

_publ_section_title
;
 An open-framework silicogermanate regularly constructed from natrolite
 zeolite chains and Ge<sub>9</sub>O<sub>18</sub>(OH)<sub>4</sub> clusters.
;
_journal_issue 47
_journal_name_full 'Dalton transactions (Cambridge, England : 2003)'
_journal_page_first 17122
_journal_page_last 17126
_journal_paper_doi 10.1039/c8dt04175j
_journal_volume 47
_journal_year 2018
_chemical_formula_moiety 'Si2.63 Ge5.88 O21 H2, C8 H24 N2'
_chemical_formula_sum 'C8 H26 Ge5.88 N2 O21 Si2.63'
_chemical_formula_weight 1014.60
_space_group_crystal_system orthorhombic
_space_group_IT_number 66
_space_group_name_Hall '-C 2 2c'
_space_group_name_H-M_alt 'C c c m'
_symmetry_space_group_name_Hall '-C 2 2c'
_symmetry_space_group_name_H-M 'C c c m'
_atom_sites_solution_hydrogens geom
_atom_sites_solution_primary direct
_atom_sites_solution_secondary difmap
_audit_creation_method SHELXL-2014
_audit_update_record
;
2018-09-21 deposited with the CCDC.
2018-11-12 downloaded from the CCDC.
;
_cell_angle_alpha 90
_cell_angle_beta 90
_cell_angle_gamma 90
_cell_formula_units_Z 8
_cell_length_a 12.895(3)
_cell_length_b 20.421(4)
_cell_length_c 20.281(4)
_cell_measurement_reflns_used 24276
_cell_measurement_temperature 100(2)
_cell_measurement_theta_max 21.129
_cell_measurement_theta_min 1.629
_cell_volume 5340.6(19)
_computing_cell_refinement 'HKL3000sm (Otwinowski & Minor, 1997)'
_computing_data_collection 'PAL BL2D-SMDC Program'
_computing_data_reduction 'HKL3000sm (Otwinowski & Minor, 1997)'
_computing_molecular_graphics Mercury
_computing_publication_material WinGX
_computing_structure_refinement 'SHELXL-2014 (Sheldrick, 2014)'
_computing_structure_solution 'SHELXL-2014 (Sheldrick, 2014)'
_diffrn_ambient_temperature 100(2)
_diffrn_measured_fraction_theta_full 0.904
_diffrn_measured_fraction_theta_max 1.000
_diffrn_measurement_device_type 'MX225-HS CCD area detector'
_diffrn_measurement_method 'omega scan'
_diffrn_radiation_type synchrotron
_diffrn_radiation_wavelength 0.620
_diffrn_reflns_av_R_equivalents 0.1410
_diffrn_reflns_av_unetI/netI 0.1904
_diffrn_reflns_Laue_measured_fraction_full 0.904
_diffrn_reflns_Laue_measured_fraction_max 1.000
_diffrn_reflns_limit_h_max 14
_diffrn_reflns_limit_h_min -14
_diffrn_reflns_limit_k_max 23
_diffrn_reflns_limit_k_min -23
_diffrn_reflns_limit_l_max 23
_diffrn_reflns_limit_l_min -23
_diffrn_reflns_number 4224
_diffrn_reflns_point_group_measured_fraction_full 0.904
_diffrn_reflns_point_group_measured_fraction_max 1.000
_diffrn_reflns_theta_full 21.839
_diffrn_reflns_theta_max 21.129
_diffrn_reflns_theta_min 1.629
_diffrn_source synchrotron
_exptl_absorpt_coefficient_mu 4.548
_exptl_absorpt_correction_T_max 1
_exptl_absorpt_correction_T_min 0.881
_exptl_absorpt_correction_type empirical
_exptl_crystal_colour colorless
_exptl_crystal_density_diffrn 2.524
_exptl_crystal_density_method 'not measured'
_exptl_crystal_description prismatic
_exptl_crystal_F_000 3958
_exptl_crystal_size_max 0.010
_exptl_crystal_size_mid 0.000
_exptl_crystal_size_min 0.000
_refine_diff_density_max 1.710
_refine_diff_density_min -3.314
_refine_diff_density_rms 0.360
_refine_ls_extinction_method none
_refine_ls_goodness_of_fit_ref 1.089
_refine_ls_hydrogen_treatment constr
_refine_ls_matrix_type full
_refine_ls_number_parameters 199
_refine_ls_number_reflns 2272
_refine_ls_number_restraints 315
_refine_ls_restrained_S_all 1.036
_refine_ls_R_factor_all 0.1983
_refine_ls_R_factor_gt 0.1031
_refine_ls_shift/su_max 0.000
_refine_ls_shift/su_mean 0.000
_refine_ls_structure_factor_coef Fsqd
_refine_ls_weighting_details 'w=1/[\s^2^(Fo^2^)+(0.1792P)^2^+164.4099P] where P=(Fo^2^+2Fc^2^)/3'
_refine_ls_weighting_scheme calc
_refine_ls_wR_factor_gt 0.3090
_refine_ls_wR_factor_ref 0.3558
_reflns_Friedel_coverage 0.000
_reflns_number_gt 1058
_reflns_number_total 2272
_reflns_threshold_expression 'I > 2\s(I)'
_cod_data_source_file c8dt04175j2.cif
_cod_data_source_block shelxl
_cod_depositor_comments 'Adding full bibliography for 7048020.cif.'
_cod_database_code 7048020
_shelx_space_group_comment
;
The symmetry employed for this shelxl refinement is uniquely defined
by the following loop, which should always be used as a source of
symmetry information in preference to the above space-group names.
They are only intended as comments.
;
_shelx_estimated_absorpt_t_min 0.956
_shelx_estimated_absorpt_t_max 1.000
_shelxl_version_number 2014-3

loop_
_space_group_symop_operation_xyz
'x, y, z'
'-x, -y, z'
'-x, y, -z+1/2'
'x, -y, -z+1/2'
'x+1/2, y+1/2, z'
'-x+1/2, -y+1/2, z'
'-x+1/2, y+1/2, -z+1/2'
'x+1/2, -y+1/2, -z+1/2'
'-x, -y, -z'
'x, y, -z'
'x, -y, z-1/2'
'-x, y, z-1/2'
'-x+1/2, -y+1/2, -z'
'x+1/2, y+1/2, -z'
'x+1/2, -y+1/2, z-1/2'
'-x+1/2, y+1/2, z-1/2'

loop_
_atom_site_label
_atom_site_type_symbol
_atom_site_fract_x
_atom_site_fract_y
_atom_site_fract_z
_atom_site_U_iso_or_equiv
_atom_site_adp_type
_atom_site_occupancy
_atom_site_site_symmetry_order
_atom_site_calc_flag
_atom_site_refinement_flags_posn
_atom_site_refinement_flags_adp
_atom_site_refinement_flags_occupancy
_atom_site_disorder_assembly
_atom_site_disorder_group
C1 C -0.285(3) 0.3075(14) 0.1732(18) 0.103(16) Uani 1.0000(10) 1 d D U P . .
H1A H -0.3431 0.2934 0.1455 0.154 Uiso 1.0000(10) 1 calc R U P . .
H1B H -0.3070 0.3443 0.2009 0.154 Uiso 1.0000(10) 1 calc R U P . .
H1C H -0.2271 0.3213 0.1452 0.154 Uiso 1.0000(10) 1 calc R U P . .
C2 C -0.158(2) 0.2723(18) 0.2613(17) 0.14(2) Uani 1.0000(10) 1 d D U P . .
H2A H -0.1008 0.2863 0.2332 0.213 Uiso 1.0000(10) 1 calc R U P . .
H2B H -0.1806 0.3089 0.2892 0.213 Uiso 1.0000(10) 1 calc R U P . .
H2C H -0.1360 0.2358 0.2892 0.213 Uiso 1.0000(10) 1 calc R U P . .
C3 C -0.355(4) 0.518(3) 0.0000 0.12(2) Uani 1.0000(10) 2 d DS TU P . .
H3A H -0.4198 0.5018 0.0200 0.179 Uiso 0.500(1) 1 calc DR U P . .
H3B H -0.3690 0.5317 -0.0454 0.179 Uiso 0.500(1) 1 calc R U P . .
H3C H -0.3292 0.5551 0.0255 0.179 Uiso 0.500(1) 1 calc R U P . .
C4 C -0.291(3) 0.4228(18) -0.0601(13) 0.109(17) Uani 1.0000(10) 1 d D U P . .
H4A H -0.3608 0.4040 -0.0599 0.163 Uiso 1.0000(10) 1 calc R U P . .
H4B H -0.2819 0.4498 -0.0997 0.163 Uiso 1.0000(10) 1 calc R U P . .
H4C H -0.2395 0.3874 -0.0603 0.163 Uiso 1.0000(10) 1 calc R U P . .
C5 C -0.170(4) 0.493(2) 0.0000 0.081(15) Uani 1.0000(10) 2 d DS TU P . .
H5A H -0.1607 0.5200 0.0395 0.121 Uiso 0.500(1) 1 calc R U P . .
H5B H -0.1184 0.4577 0.0000 0.121 Uiso 1.0000(10) 2 calc R U P . .
H5C H -0.1608 0.5201 -0.0394 0.121 Uiso 0.500(1) 1 calc R U P . .
N1 N -0.2500 0.2500 0.2176(15) 0.055(10) Uani 1.0000(10) 2 d DS TU P . .
N2 N -0.276(2) 0.4642(15) 0.0000 0.071(12) Uani 1.0000(10) 2 d DS TU P . .
O1 O 0.1323(14) 0.3731(8) 0.1069(8) 0.022(4) Uani 1 1 d . U . . .
H1 H 0.1876 0.3518 0.1021 0.033 Uiso 1 1 calc R U . . .
O2 O -0.0674(14) 0.3657(8) 0.1262(9) 0.026(4) Uani 1 1 d . U . . .
O3 O -0.039(2) 0.3543(12) 0.0000 0.024(5) Uani 1 2 d S TU P . .
O4 O 0.0045(14) 0.2508(8) 0.1044(8) 0.018(3) Uani 1 1 d . U . . .
O5 O 0.1192(19) 0.2900(11) 0.0000 0.015(4) Uani 1 2 d S TU P . .
O6 O 0.2016(13) 0.1924(7) 0.0668(8) 0.015(3) Uani 1 1 d . U . . .
O7 O 0.317(3) 0.0463(17) 0.2987(16) 0.095(7) Uani 1 1 d . U . . .
O8 O 0.5000 0.093(2) 0.2500 0.089(8) Uani 1 2 d S TU P . .
O9 O 0.5000 0.0000 0.342(2) 0.086(8) Uani 1 2 d S TU P . .
O10 O 0.172(2) 0.0505(14) 0.2024(15) 0.074(6) Uani 1 1 d . U . . .
O11 O 0.0000 0.0916(13) 0.2500 0.050(7) Uani 1 2 d S TU P . .
O12 O 0.0000 0.0000 0.1531(14) 0.050(7) Uani 1 2 d S TU P . .
O13 O 0.0415(17) 0.1187(8) 0.1283(9) 0.037(4) Uani 1 1 d . U . . .
O14 O 0.014(2) 0.1561(11) 0.0000 0.019(4) Uani 1 2 d S TU P . .
T1 Si 0.0563(6) 0.0668(3) 0.1829(3) 0.0189(16) Uani 1 1 d . U . . .
T2SI Si 0.2484 0.0000 0.2500 0.078(3) Uani 0.5406(10) 2 d S TU P A 1
T3SI Si 0.4415 0.0676 0.3196 0.0643(19) Uani 0.5408(10) 1 d . U P A 1
T2GE Ge 0.2484 0.0000 0.2500 0.078(3) Uani 0.4594(10) 2 d S TU P A 2
T3GE Ge 0.4415 0.0676 0.3196 0.0643(19) Uani 0.4592(10) 1 d . U P A 2
Ge1 Ge 0.0692(2) 0.18328(13) 0.07370(14) 0.0212(8) Uani 1 1 d . U . . .
Ge2 Ge 0.2500 0.2500 0.0000 0.0086(12) Uani 1 4 d S TU P . .
Ge3 Ge 0.0293(2) 0.32951(13) 0.07164(13) 0.0179(8) Uani 1 1 d . U . . .

loop_
_atom_site_aniso_label
_atom_site_aniso_U_11
_atom_site_aniso_U_22
_atom_site_aniso_U_33
_atom_site_aniso_U_23
_atom_site_aniso_U_13
_atom_site_aniso_U_12
C1 0.05(3) 0.10(3) 0.16(4) 0.04(3) 0.00(3) 0.01(3)
C2 0.18(5) 0.16(4) 0.09(3) 0.03(3) -0.08(3) -0.11(3)
C3 0.14(4) 0.15(5) 0.07(4) 0.000 0.000 0.11(4)
C4 0.11(4) 0.12(4) 0.10(3) -0.05(2) 0.01(3) 0.01(3)
C5 0.10(3) 0.05(3) 0.09(4) 0.000 0.000 0.02(2)
N1 0.04(3) 0.07(2) 0.05(2) 0.000 0.000 -0.028(19)
N2 0.08(3) 0.07(3) 0.06(2) 0.000 0.000 0.04(2)
O1 0.020(7) 0.017(8) 0.030(9) -0.010(7) 0.002(6) -0.003(6)
O2 0.022(8) 0.034(7) 0.022(7) 0.002(8) 0.011(7) 0.004(8)
O3 0.019(10) 0.035(12) 0.019(6) 0.000 0.000 0.017(9)
O4 0.007(6) 0.024(4) 0.021(6) 0.000(4) 0.000(5) -0.007(4)
O5 0.011(9) 0.016(10) 0.017(7) 0.000 0.000 0.004(7)
O6 0.012(5) 0.021(8) 0.014(7) 0.005(5) -0.001(5) 0.001(5)
O7 0.067(8) 0.130(16) 0.089(13) -0.008(12) -0.012(9) -0.010(10)
O8 0.099(17) 0.098(18) 0.068(14) 0.000 0.021(14) 0.000
O9 0.092(16) 0.072(13) 0.092(18) 0.000 0.000 0.015(13)
O10 0.041(8) 0.089(14) 0.092(14) -0.006(11) -0.004(8) 0.004(9)
O11 0.093(18) 0.028(13) 0.029(10) 0.000 0.038(13) 0.000
O12 0.092(17) 0.024(9) 0.035(13) 0.000 0.000 -0.035(12)
O13 0.063(10) 0.024(6) 0.026(7) 0.006(6) 0.014(8) -0.020(7)
O14 0.015(11) 0.014(10) 0.028(6) 0.000 0.000 -0.005(10)
T1 0.037(5) 0.009(3) 0.011(3) -0.004(2) 0.011(3) -0.010(3)
T2SI 0.046(6) 0.104(8) 0.085(7) 0.003(5) 0.000 0.000
T3SI 0.057(5) 0.074(4) 0.062(4) 0.002(4) 0.001(3) 0.003(3)
T2GE 0.046(6) 0.104(8) 0.085(7) 0.003(5) 0.000 0.000
T3GE 0.057(5) 0.074(4) 0.062(4) 0.002(4) 0.001(3) 0.003(3)
Ge1 0.0169(17) 0.0239(14) 0.0226(15) 0.0035(13) 0.0029(13) -0.0054(12)
Ge2 0.001(3) 0.013(3) 0.012(2) 0.000 0.000 -0.0024(19)
Ge3 0.0112(16) 0.0237(14) 0.0187(14) -0.0008(13) -0.0003(12) -0.0026(12)

loop_
_atom_type_symbol
_atom_type_description
_atom_type_scat_dispersion_real
_atom_type_scat_dispersion_imag
_atom_type_scat_source
C C 0.0020 0.0010 'International Tables Vol C Tables 4.2.6.8 and 6.1.1.4'
H H 0.0000 0.0000 'International Tables Vol C Tables 4.2.6.8 and 6.1.1.4'
N N 0.0040 0.0020 'International Tables Vol C Tables 4.2.6.8 and 6.1.1.4'
O O 0.0080 0.0040 'International Tables Vol C Tables 4.2.6.8 and 6.1.1.4'
Si Si 0.0640 0.0530 'International Tables Vol C Tables 4.2.6.8 and 6.1.1.4'
Ge Ge 0.2720 1.4270 'International Tables Vol C Tables 4.2.6.8 and 6.1.1.4'

loop_
_geom_angle_atom_site_label_1
_geom_angle_atom_site_label_2
_geom_angle_atom_site_label_3
_geom_angle
_geom_angle_site_symmetry_1
_geom_angle_site_symmetry_3
C2 N1 C2 110.0(11) . 6_455
C2 N1 C1 109.5(5) . 6_455
C2 N1 C1 109.4(5) 6_455 6_455
C2 N1 C1 109.4(5) . .
C2 N1 C1 109.5(5) 6_455 .
C1 N1 C1 108.9(11) 6_455 .
C5 N2 C4 109.8(8) . .
C5 N2 C4 109.8(8) . 10
C4 N2 C4 109.2(12) . 10
C5 N2 C3 109.8(12) . .
C4 N2 C3 109.1(8) . .
C4 N2 C3 109.1(8) 10 .
T3GE O2 Ge3 130.5(11) 8_455 .
T3SI O2 Ge3 130.5(11) 8_455 .
Ge3 O3 Ge3 110.2(13) 10 .
Ge1 O4 Ge3 120.2(10) . .
Ge2 O5 Ge3 133.5(5) . 10
Ge2 O5 Ge3 133.5(5) . .
Ge3 O5 Ge3 91.6(10) 10 .
Ge1 O6 Ge2 116.8(8) . .
T2GE O7 T3GE 144(2) . .
T2SI O7 T3SI 144(2) . .
T3SI O8 T3SI 144(3) 3_655 .
T3GE O8 T3GE 144(3) 3_655 .
T3SI O9 T3SI 148(3) 2_655 .
T3GE O9 T3GE 148(3) 2_655 .
T1 O10 T2GE 144.0(19) . .
T1 O10 T2SI 144.0(19) . .
T1 O11 T1 143.6(19) 3 .
T1 O12 T1 137.3(19) . 2
T1 O13 Ge1 160.2(15) . .
Ge1 O14 Ge1 117.9(13) 10 .
O13 T1 O10 116.2(14) . .
O13 T1 O11 109.4(12) . .
O10 T1 O11 106.1(12) . .
O13 T1 O12 104.4(12) . .
O10 T1 O12 109.3(11) . .
O11 T1 O12 111.5(12) . .
O7 T2SI O7 114(2) 4 .
O7 T2SI O10 107.8(15) 4 4
O7 T2SI O10 108.7(15) . 4
O7 T2SI O10 108.7(15) 4 .
O7 T2SI O10 107.8(15) . .
O10 T2SI O10 109.9(19) 4 .
O9 T3SI O8 106.9(17) . .
O9 T3SI O7 106.6(12) . .
O8 T3SI O7 107.0(11) . .
O9 T3SI O2 120.7(15) . 8
O8 T3SI O2 108.1(15) . 8
O7 T3SI O2 106.9(13) . 8
O7 T2GE O7 114(2) 4 .
O7 T2GE O10 107.8(15) 4 4
O7 T2GE O10 108.7(15) . 4
O7 T2GE O10 108.7(15) 4 .
O7 T2GE O10 107.8(15) . .
O10 T2GE O10 109.9(19) 4 .
O9 T3GE O8 106.9(17) . .
O9 T3GE O7 106.6(12) . .
O8 T3GE O7 107.0(11) . .
O9 T3GE O2 120.7(15) . 8
O8 T3GE O2 108.1(15) . 8
O7 T3GE O2 106.9(13) . 8
O6 Ge1 O4 114.9(8) . .
O6 Ge1 O14 111.6(9) . .
O4 Ge1 O14 111.4(10) . .
O6 Ge1 O13 109.5(9) . .
O4 Ge1 O13 105.9(9) . .
O14 Ge1 O13 102.7(9) . .
O5 Ge2 O5 180.0 . 13
O5 Ge2 O6 88.5(7) . 10
O5 Ge2 O6 91.5(7) 13 10
O5 Ge2 O6 91.5(7) . 6
O5 Ge2 O6 88.5(7) 13 6
O6 Ge2 O6 180.0(10) 10 6
O5 Ge2 O6 91.5(7) . 13
O5 Ge2 O6 88.5(7) 13 13
O6 Ge2 O6 89.0(9) 10 13
O6 Ge2 O6 91.0(9) 6 13
O5 Ge2 O6 88.5(7) . .
O5 Ge2 O6 91.5(7) 13 .
O6 Ge2 O6 91.0(9) 10 .
O6 Ge2 O6 89.0(9) 6 .
O6 Ge2 O6 180.0 13 .
O1 Ge3 O4 116.5(8) . .
O1 Ge3 O3 124.4(10) . .
O4 Ge3 O3 118.6(10) . .
O1 Ge3 O2 93.7(8) . .
O4 Ge3 O2 90.9(8) . .
O3 Ge3 O2 92.5(9) . .
O1 Ge3 O5 93.5(9) . .
O4 Ge3 O5 90.6(8) . .
O3 Ge3 O5 79.0(8) . .
O2 Ge3 O5 171.0(8) . .
O1 Ge3 Ge3 114.1(6) . 10
O4 Ge3 Ge3 112.1(5) . 10
O3 Ge3 Ge3 34.9(7) . 10
O2 Ge3 Ge3 127.4(6) . 10
O5 Ge3 Ge3 44.2(5) . 10

loop_
_geom_bond_atom_site_label_1
_geom_bond_atom_site_label_2
_geom_bond_distance
_geom_bond_site_symmetry_2
C1 N1 1.55(3) .
C2 N1 1.54(3) .
C3 N2 1.50(3) .
C4 N2 1.50(3) .
C5 N2 1.49(3) .
N1 C2 1.54(3) 6_455
N1 C1 1.55(3) 6_455
N2 C4 1.50(3) 10
O1 Ge3 1.751(17) .
O2 T3GE 1.756(18) 8_455
O2 T3SI 1.756(18) 8_455
O2 Ge3 1.823(17) .
O3 Ge3 1.772(14) 10
O3 Ge3 1.772(14) .
O4 Ge1 1.728(17) .
O4 Ge3 1.768(16) .
O5 Ge2 1.87(2) .
O5 Ge3 2.026(16) 10
O5 Ge3 2.026(16) .
O6 Ge1 1.724(17) .
O6 Ge2 1.900(15) .
O7 T2GE 1.63(3) .
O7 T2SI 1.63(3) .
O7 T3GE 1.71(3) .
O7 T3SI 1.71(3) .
O8 T3GE 1.684(13) 3_655
O8 T3SI 1.684(13) 3_655
O8 T3SI 1.684(13) .
O8 T3GE 1.684(13) .
O9 T3GE 1.637(12) 2_655
O9 T3SI 1.637(12) 2_655
O9 T3SI 1.637(12) .
O9 T3GE 1.637(12) .
O10 T1 1.57(3) .
O10 T2GE 1.73(3) .
O10 T2SI 1.73(3) .
O11 T1 1.623(11) 3
O11 T1 1.623(11) .
O12 T1 1.659(12) .
O12 T1 1.660(12) 2
O13 T1 1.545(19) .
O13 Ge1 1.758(17) .
O14 Ge1 1.745(12) 10
O14 Ge1 1.745(12) .
T2SI O7 1.63(3) 4
T2SI O10 1.73(3) 4
T3SI O2 1.756(18) 8
T2GE O7 1.63(3) 4
T2GE O10 1.73(3) 4
T3GE O2 1.756(18) 8
Ge2 O5 1.87(2) 13
Ge2 O6 1.900(15) 10
Ge2 O6 1.900(15) 6
Ge2 O6 1.900(15) 13
Ge3 Ge3 2.906(5) 10
